data_4516760
loop_
_publ_author_name
'Brantley, Johnathan N.'
'Samant, Andrew V.'
'Toste, F. Dean'

_publ_section_title
;
 Isolation and Reactivity of Trifluoromethyl Iodonium Salts.
;
_journal_issue 5
_journal_name_full 'ACS central science'
_journal_page_first 341
_journal_page_last 350
_journal_paper_doi 10.1021/acscentsci.6b00119
_journal_volume 2
_journal_year 2016
_chemical_formula_sum 'C12 H13 Cl F7 I Si'
_chemical_formula_weight 480.66
_space_group_crystal_system monoclinic
_space_group_IT_number 14
_space_group_name_Hall '-P 2ybc'
_space_group_name_H-M_alt 'P 1 21/c 1'
_atom_sites_solution_hydrogens geom
_atom_sites_solution_primary iterative
_atom_sites_solution_secondary difmap
_audit_creation_method SHELXL-2014/7
_cell_angle_alpha 90
_cell_angle_beta 115.4650(10)
_cell_angle_gamma 90
_cell_formula_units_Z 8
_cell_length_a 12.0089(4)
_cell_length_b 25.0752(9)
_cell_length_c 12.5156(4)
_cell_measurement_reflns_used 9837
_cell_measurement_temperature 100(2)
_cell_measurement_theta_max 25.38
_cell_measurement_theta_min 2.55
_cell_volume 3402.6(2)
_computing_cell_refinement 'Bruker SAINT'
_computing_data_collection 'Bruker APEX2'
_computing_data_reduction 'Bruker SAINT'
_computing_molecular_graphics ORTEP-32
_computing_publication_material WinGX
_computing_structure_refinement SHELXL-2014
_computing_structure_solution SHELXT-2014
_diffrn_ambient_temperature 100(2)
_diffrn_detector_area_resol_mean 8.366
_diffrn_measured_fraction_theta_full 1.000
_diffrn_measured_fraction_theta_max 0.998
_diffrn_measurement_device_type 'Bruker APEX-II CCD'
_diffrn_measurement_method 'phi and omega scans'
_diffrn_radiation_type MoK\a
_diffrn_radiation_wavelength 0.71073
_diffrn_reflns_av_R_equivalents 0.0385
_diffrn_reflns_av_unetI/netI 0.0244
_diffrn_reflns_Laue_measured_fraction_full 1.000
_diffrn_reflns_Laue_measured_fraction_max 0.998
_diffrn_reflns_limit_h_max 14
_diffrn_reflns_limit_h_min -13
_diffrn_reflns_limit_k_max 25
_diffrn_reflns_limit_k_min -30
_diffrn_reflns_limit_l_max 14
_diffrn_reflns_limit_l_min -15
_diffrn_reflns_number 39280
_diffrn_reflns_point_group_measured_fraction_full 1.000
_diffrn_reflns_point_group_measured_fraction_max 0.998
_diffrn_reflns_theta_full 25.000
_diffrn_reflns_theta_max 25.384
_diffrn_reflns_theta_min 1.624
_diffrn_source 'microfocus sealed tube'
_exptl_absorpt_coefficient_mu 2.169
_exptl_absorpt_correction_T_max 0.745
_exptl_absorpt_correction_T_min 0.642
_exptl_absorpt_correction_type multi-scan
_exptl_absorpt_process_details SADABS
_exptl_crystal_colour colorless
_exptl_crystal_density_diffrn 1.877
_exptl_crystal_density_method 'not measured'
_exptl_crystal_description plate
_exptl_crystal_F_000 1856
_exptl_crystal_size_max 0.100
_exptl_crystal_size_mid 0.060
_exptl_crystal_size_min 0.030
_refine_diff_density_max 1.055
_refine_diff_density_min -0.603
_refine_diff_density_rms 0.085
_refine_ls_extinction_method none
_refine_ls_goodness_of_fit_ref 1.095
_refine_ls_hydrogen_treatment constr
_refine_ls_matrix_type full
_refine_ls_number_parameters 403
_refine_ls_number_reflns 6244
_refine_ls_number_restraints 0
_refine_ls_restrained_S_all 1.095
_refine_ls_R_factor_all 0.0263
_refine_ls_R_factor_gt 0.0246
_refine_ls_shift/su_max 0.003
_refine_ls_shift/su_mean 0.000
_refine_ls_structure_factor_coef Fsqd
_refine_ls_weighting_details 'w=1/[\s^2^(Fo^2^)+(0.0184P)^2^+5.3167P] where P=(Fo^2^+2Fc^2^)/3'
_refine_ls_weighting_scheme calc
_refine_ls_wR_factor_gt 0.0561
_refine_ls_wR_factor_ref 0.0569
_reflns_Friedel_coverage 0.000
_reflns_number_gt 5886
_reflns_number_total 6244
_reflns_threshold_expression 'I > 2\s(I)'
_cod_data_source_file oc6b00119_si_005.cif
_cod_data_source_block shelx
_cod_original_sg_symbol_H-M 'P 21/c'
_cod_database_code 4516760
_shelx_shelxl_version_number 2014/7
_shelx_space_group_comment
;
The symmetry employed for this shelxl refinement is uniquely defined
by the following loop, which should always be used as a source of
symmetry information in preference to the above space-group names.
They are only intended as comments.
;
_shelx_estimated_absorpt_t_min 0.812
_shelx_estimated_absorpt_t_max 0.938

loop_
_space_group_symop_operation_xyz
'x, y, z'
'-x, y+1/2, -z+1/2'
'-x, -y, -z'
'x, -y-1/2, z-1/2'

loop_
_atom_site_label
_atom_site_type_symbol
_atom_site_fract_x
_atom_site_fract_y
_atom_site_fract_z
_atom_site_U_iso_or_equiv
_atom_site_adp_type
_atom_site_occupancy
_atom_site_site_symmetry_order
_atom_site_calc_flag
_atom_site_refinement_flags_posn
_atom_site_refinement_flags_adp
C1 C 0.5766(3) 0.45656(11) 0.2339(3) 0.0224(6) Uani 1 1 d . .
C2 C 0.5770(3) 0.43173(11) 0.3453(2) 0.0243(6) Uani 1 1 d . .
C3 C 0.6833(3) 0.39264(12) 0.4144(3) 0.0291(7) Uani 1 1 d . .
C4 C 0.4840(2) 0.57501(10) 0.2147(2) 0.0192(5) Uani 1 1 d . .
C5 C 0.5528(3) 0.60341(11) 0.1703(2) 0.0224(6) Uani 1 1 d . .
H5 H 0.5687 0.5896 0.1075 0.027 Uiso 1 1 calc R U
C6 C 0.5982(2) 0.65263(11) 0.2198(2) 0.0216(6) Uani 1 1 d . .
H6 H 0.6456 0.6727 0.1897 0.026 Uiso 1 1 calc R U
C7 C 0.5767(2) 0.67396(10) 0.3128(2) 0.0183(5) Uani 1 1 d . .
C8 C 0.5072(3) 0.64273(11) 0.3549(2) 0.0239(6) Uani 1 1 d . .
H8 H 0.4919 0.6558 0.4185 0.029 Uiso 1 1 calc R U
C9 C 0.4601(3) 0.59343(11) 0.3067(2) 0.0230(6) Uani 1 1 d . .
H9 H 0.4127 0.5729 0.3361 0.028 Uiso 1 1 calc R U
C10 C 0.5074(3) 0.77384(12) 0.4059(3) 0.0278(6) Uani 1 1 d . .
H10A H 0.4988 0.7543 0.4697 0.042 Uiso 1 1 calc R U
H10B H 0.4293 0.7725 0.3344 0.042 Uiso 1 1 calc R U
H10C H 0.5288 0.8111 0.4298 0.042 Uiso 1 1 calc R U
C11 C 0.6564(3) 0.78179(11) 0.2609(2) 0.0246(6) Uani 1 1 d . .
H11A H 0.6849 0.8177 0.2910 0.037 Uiso 1 1 calc R U
H11B H 0.5787 0.7842 0.1891 0.037 Uiso 1 1 calc R U
H11C H 0.7187 0.7640 0.2425 0.037 Uiso 1 1 calc R U
C12 C 0.7744(3) 0.73758(11) 0.5154(2) 0.0231(6) Uani 1 1 d . .
H12A H 0.8390 0.7201 0.5000 0.035 Uiso 1 1 calc R U
H12B H 0.7577 0.7165 0.5729 0.035 Uiso 1 1 calc R U
H12C H 0.8020 0.7734 0.5474 0.035 Uiso 1 1 calc R U
C13 C 0.9032(3) 0.50468(11) 0.7518(2) 0.0216(6) Uani 1 1 d . .
C14 C 0.9263(3) 0.53318(12) 0.6547(3) 0.0318(7) Uani 1 1 d . .
C15 C 0.8285(3) 0.57445(14) 0.5811(3) 0.0411(8) Uani 1 1 d . .
C16 C 0.9959(2) 0.38502(10) 0.7736(2) 0.0188(5) Uani 1 1 d . .
C17 C 1.0542(3) 0.36386(11) 0.7092(2) 0.0246(6) Uani 1 1 d . .
H17 H 1.1185 0.3827 0.7008 0.029 Uiso 1 1 calc R U
C18 C 1.0160(3) 0.31428(11) 0.6570(3) 0.0260(6) Uani 1 1 d . .
H18 H 1.0557 0.2991 0.6129 0.031 Uiso 1 1 calc R U
C19 C 0.9208(2) 0.28594(10) 0.6673(2) 0.0185(5) Uani 1 1 d . .
C20 C 0.8633(3) 0.31025(11) 0.7311(2) 0.0212(6) Uani 1 1 d . .
H20 H 0.7966 0.2923 0.7372 0.025 Uiso 1 1 calc R U
C21 C 0.8998(2) 0.35949(11) 0.7858(2) 0.0196(5) Uani 1 1 d . .
H21 H 0.8603 0.3750 0.8297 0.023 Uiso 1 1 calc R U
C22 C 0.8392(3) 0.17737(11) 0.7116(3) 0.0272(6) Uani 1 1 d . .
H22A H 0.8163 0.1409 0.6822 0.041 Uiso 1 1 calc R U
H22B H 0.7703 0.1942 0.7211 0.041 Uiso 1 1 calc R U
H22C H 0.9117 0.1764 0.7882 0.041 Uiso 1 1 calc R U
C23 C 0.7375(3) 0.22079(12) 0.4582(3) 0.0264(6) Uani 1 1 d . .
H23A H 0.7136 0.1849 0.4252 0.040 Uiso 1 1 calc R U
H23B H 0.7576 0.2426 0.4039 0.040 Uiso 1 1 calc R U
H23C H 0.6690 0.2372 0.4690 0.040 Uiso 1 1 calc R U
C24 C 1.0078(3) 0.18559(11) 0.5872(3) 0.0271(6) Uani 1 1 d . .
H24A H 1.0816 0.1874 0.6627 0.041 Uiso 1 1 calc R U
H24B H 1.0226 0.2049 0.5265 0.041 Uiso 1 1 calc R U
H24C H 0.9888 0.1482 0.5633 0.041 Uiso 1 1 calc R U
F1 F 0.58329(16) 0.41856(7) 0.16223(14) 0.0305(4) Uani 1 1 d . .
F2 F 0.67426(16) 0.48906(7) 0.26294(17) 0.0366(4) Uani 1 1 d . .
F3 F 0.47115(16) 0.40498(7) 0.31557(16) 0.0364(4) Uani 1 1 d . .
F4 F 0.5801(2) 0.47103(8) 0.41914(16) 0.0457(5) Uani 1 1 d . .
F5 F 0.6684(2) 0.34827(8) 0.35412(17) 0.0481(5) Uani 1 1 d . .
F6 F 0.6816(2) 0.38050(8) 0.51605(16) 0.0476(5) Uani 1 1 d . .
F7 F 0.78977(19) 0.41339(10) 0.4339(2) 0.0663(7) Uani 1 1 d . .
F8 F 0.80277(15) 0.47382(7) 0.70141(16) 0.0321(4) Uani 1 1 d . .
F9 F 0.88339(16) 0.54077(6) 0.82015(15) 0.0294(4) Uani 1 1 d . .
F10 F 0.9326(3) 0.49631(9) 0.58063(19) 0.0611(7) Uani 1 1 d . .
F11 F 1.03446(18) 0.55846(9) 0.70430(19) 0.0507(6) Uani 1 1 d . .
F12 F 0.7194(3) 0.55389(11) 0.5370(3) 0.1149(15) Uani 1 1 d . .
F13 F 0.8289(3) 0.61504(9) 0.6458(2) 0.0714(8) Uani 1 1 d . .
F14 F 0.8517(3) 0.59327(11) 0.4956(2) 0.0875(10) Uani 1 1 d . .
Si1 Si 0.63140(7) 0.74283(3) 0.37520(6) 0.01770(15) Uani 1 1 d . .
Si2 Si 0.87547(7) 0.21634(3) 0.60438(7) 0.01910(15) Uani 1 1 d . .
Cl1 Cl 0.19066(6) 0.56191(3) 0.01202(6) 0.02250(14) Uani 1 1 d . .
Cl2 Cl 1.27289(6) 0.39537(3) 1.00897(6) 0.02254(14) Uani 1 1 d . .
I1 I 0.40100(2) 0.50265(2) 0.13255(2) 0.01808(6) Uani 1 1 d . .
I2 I 1.06808(2) 0.45614(2) 0.86857(2) 0.01753(5) Uani 1 1 d . .

loop_
_atom_site_aniso_label
_atom_site_aniso_U_11
_atom_site_aniso_U_22
_atom_site_aniso_U_33
_atom_site_aniso_U_23
_atom_site_aniso_U_13
_atom_site_aniso_U_12
C1 0.0186(14) 0.0190(14) 0.0262(14) -0.0035(11) 0.0066(12) -0.0012(10)
C2 0.0263(16) 0.0199(15) 0.0234(14) -0.0036(12) 0.0075(12) 0.0023(11)
C3 0.0289(17) 0.0309(17) 0.0241(15) 0.0027(13) 0.0081(13) 0.0070(13)
C4 0.0183(14) 0.0149(13) 0.0193(13) -0.0025(11) 0.0033(11) -0.0009(10)
C5 0.0255(15) 0.0213(14) 0.0229(14) -0.0024(11) 0.0127(12) -0.0002(11)
C6 0.0210(14) 0.0211(14) 0.0257(14) -0.0014(11) 0.0130(12) -0.0030(11)
C7 0.0149(13) 0.0182(13) 0.0186(13) 0.0007(11) 0.0042(11) 0.0003(10)
C8 0.0274(16) 0.0246(15) 0.0234(14) -0.0052(12) 0.0144(12) -0.0048(12)
C9 0.0236(15) 0.0229(15) 0.0244(14) -0.0030(12) 0.0121(12) -0.0060(11)
C10 0.0215(15) 0.0248(16) 0.0382(17) -0.0039(13) 0.0138(13) 0.0003(11)
C11 0.0287(16) 0.0216(15) 0.0216(14) 0.0003(11) 0.0090(12) -0.0056(11)
C12 0.0241(15) 0.0218(15) 0.0237(14) -0.0013(12) 0.0106(12) -0.0008(11)
C13 0.0215(15) 0.0169(14) 0.0216(14) -0.0012(11) 0.0045(12) -0.0037(10)
C14 0.0392(19) 0.0255(16) 0.0261(15) 0.0032(13) 0.0097(14) -0.0023(13)
C15 0.046(2) 0.0288(18) 0.0324(17) 0.0073(15) 0.0020(16) -0.0007(15)
C16 0.0216(14) 0.0126(13) 0.0187(13) -0.0016(10) 0.0055(11) -0.0009(10)
C17 0.0270(16) 0.0229(15) 0.0284(15) -0.0051(12) 0.0163(13) -0.0066(12)
C18 0.0318(16) 0.0218(15) 0.0322(15) -0.0075(12) 0.0212(13) -0.0050(12)
C19 0.0213(14) 0.0152(13) 0.0170(12) 0.0001(10) 0.0064(11) 0.0001(10)
C20 0.0215(14) 0.0186(14) 0.0243(14) 0.0011(11) 0.0107(12) -0.0026(11)
C21 0.0210(14) 0.0196(14) 0.0195(13) -0.0002(11) 0.0101(11) 0.0018(10)
C22 0.0297(16) 0.0178(14) 0.0359(16) 0.0020(12) 0.0158(13) 0.0007(11)
C23 0.0226(15) 0.0262(16) 0.0283(15) -0.0045(12) 0.0090(12) 0.0011(12)
C24 0.0234(15) 0.0199(15) 0.0387(17) -0.0107(13) 0.0140(13) -0.0051(11)
F1 0.0345(10) 0.0316(10) 0.0262(9) 0.0001(7) 0.0138(8) 0.0134(7)
F2 0.0191(9) 0.0302(10) 0.0535(12) 0.0097(9) 0.0089(8) -0.0012(7)
F3 0.0259(10) 0.0419(11) 0.0387(10) 0.0131(9) 0.0112(8) -0.0007(8)
F4 0.0714(15) 0.0329(11) 0.0274(10) -0.0046(8) 0.0161(10) 0.0209(10)
F5 0.0732(15) 0.0289(11) 0.0388(11) 0.0030(9) 0.0208(11) 0.0246(10)
F6 0.0615(14) 0.0522(13) 0.0270(10) 0.0130(9) 0.0170(9) 0.0253(10)
F7 0.0236(11) 0.0660(15) 0.0851(17) 0.0374(13) 0.0004(11) 0.0033(10)
F8 0.0212(9) 0.0216(9) 0.0414(10) 0.0024(8) 0.0022(8) -0.0030(7)
F9 0.0348(10) 0.0228(9) 0.0285(9) 0.0005(7) 0.0115(8) 0.0099(7)
F10 0.115(2) 0.0438(13) 0.0371(12) 0.0070(10) 0.0441(13) 0.0203(12)
F11 0.0371(12) 0.0539(13) 0.0534(13) 0.0276(11) 0.0121(10) -0.0094(9)
F12 0.0552(17) 0.0621(17) 0.135(3) 0.0564(18) -0.0472(17) -0.0181(13)
F13 0.113(2) 0.0318(12) 0.0524(14) 0.0139(11) 0.0200(14) 0.0281(13)
F14 0.141(3) 0.0738(18) 0.0504(14) 0.0417(14) 0.0439(17) 0.0351(18)
Si1 0.0174(4) 0.0158(4) 0.0200(4) -0.0014(3) 0.0081(3) -0.0018(3)
Si2 0.0191(4) 0.0159(4) 0.0228(4) -0.0034(3) 0.0094(3) -0.0020(3)
Cl1 0.0221(3) 0.0160(3) 0.0240(3) -0.0016(3) 0.0048(3) 0.0022(2)
Cl2 0.0222(3) 0.0173(3) 0.0248(3) -0.0011(3) 0.0069(3) 0.0016(2)
I1 0.01752(10) 0.01456(10) 0.01933(9) -0.00154(6) 0.00525(7) 0.00027(6)
I2 0.01873(10) 0.01369(9) 0.01767(9) -0.00165(6) 0.00545(7) -0.00058(6)

loop_
_atom_type_symbol
_atom_type_description
_atom_type_scat_dispersion_real
_atom_type_scat_dispersion_imag
_atom_type_scat_source
C C 0.0033 0.0016 'International Tables Vol C Tables 4.2.6.8 and 6.1.1.4'
H H 0.0000 0.0000 'International Tables Vol C Tables 4.2.6.8 and 6.1.1.4'
F F 0.0171 0.0103 'International Tables Vol C Tables 4.2.6.8 and 6.1.1.4'
Si Si 0.0817 0.0704 'International Tables Vol C Tables 4.2.6.8 and 6.1.1.4'
Cl Cl 0.1484 0.1585 'International Tables Vol C Tables 4.2.6.8 and 6.1.1.4'
I I -0.4742 1.8119 'International Tables Vol C Tables 4.2.6.8 and 6.1.1.4'

loop_
_geom_angle_atom_site_label_1
_geom_angle_atom_site_label_2
_geom_angle_atom_site_label_3
_geom_angle
F1 C1 F2 108.5(2)
F1 C1 C2 110.2(2)
F2 C1 C2 110.0(2)
F1 C1 I1 107.42(17)
F2 C1 I1 109.71(17)
C2 C1 I1 110.94(18)
F3 C2 F4 107.5(2)
F3 C2 C1 108.7(2)
F4 C2 C1 108.6(2)
F3 C2 C3 107.1(2)
F4 C2 C3 108.0(2)
C1 C2 C3 116.6(2)
F7 C3 F5 109.1(3)
F7 C3 F6 109.5(3)
F5 C3 F6 107.7(3)
F7 C3 C2 111.1(3)
F5 C3 C2 109.9(2)
F6 C3 C2 109.6(2)
C5 C4 C9 122.7(2)
C5 C4 I1 119.16(19)
C9 C4 I1 118.0(2)
C4 C5 C6 118.0(2)
C4 C5 H5 121.0
C6 C5 H5 121.0
C5 C6 C7 122.3(2)
C5 C6 H6 118.9
C7 C6 H6 118.9
C8 C7 C6 116.8(2)
C8 C7 Si1 120.8(2)
C6 C7 Si1 122.3(2)
C9 C8 C7 122.2(2)
C9 C8 H8 118.9
C7 C8 H8 118.9
C4 C9 C8 118.0(3)
C4 C9 H9 121.0
C8 C9 H9 121.0
Si1 C10 H10A 109.5
Si1 C10 H10B 109.5
H10A C10 H10B 109.5
Si1 C10 H10C 109.5
H10A C10 H10C 109.5
H10B C10 H10C 109.5
Si1 C11 H11A 109.5
Si1 C11 H11B 109.5
H11A C11 H11B 109.5
Si1 C11 H11C 109.5
H11A C11 H11C 109.5
H11B C11 H11C 109.5
Si1 C12 H12A 109.5
Si1 C12 H12B 109.5
H12A C12 H12B 109.5
Si1 C12 H12C 109.5
H12A C12 H12C 109.5
H12B C12 H12C 109.5
F9 C13 F8 108.7(2)
F9 C13 C14 109.6(2)
F8 C13 C14 109.2(2)
F9 C13 I2 107.47(17)
F8 C13 I2 110.86(17)
C14 C13 I2 111.0(2)
F11 C14 F10 108.5(3)
F11 C14 C13 108.9(2)
F10 C14 C13 108.1(2)
F11 C14 C15 107.4(3)
F10 C14 C15 107.9(3)
C13 C14 C15 115.8(3)
F12 C15 F13 108.1(4)
F12 C15 F14 109.2(3)
F13 C15 F14 106.4(3)
F12 C15 C14 111.1(3)
F13 C15 C14 110.9(3)
F14 C15 C14 110.9(3)
C17 C16 C21 122.8(2)
C17 C16 I2 117.7(2)
C21 C16 I2 119.27(19)
C16 C17 C18 118.1(3)
C16 C17 H17 120.9
C18 C17 H17 120.9
C17 C18 C19 122.0(3)
C17 C18 H18 119.0
C19 C18 H18 119.0
C18 C19 C20 117.0(2)
C18 C19 Si2 122.0(2)
C20 C19 Si2 120.9(2)
C21 C20 C19 122.7(2)
C21 C20 H20 118.7
C19 C20 H20 118.7
C16 C21 C20 117.3(2)
C16 C21 H21 121.4
C20 C21 H21 121.4
Si2 C22 H22A 109.5
Si2 C22 H22B 109.5
H22A C22 H22B 109.5
Si2 C22 H22C 109.5
H22A C22 H22C 109.5
H22B C22 H22C 109.5
Si2 C23 H23A 109.5
Si2 C23 H23B 109.5
H23A C23 H23B 109.5
Si2 C23 H23C 109.5
H23A C23 H23C 109.5
H23B C23 H23C 109.5
Si2 C24 H24A 109.5
Si2 C24 H24B 109.5
H24A C24 H24B 109.5
Si2 C24 H24C 109.5
H24A C24 H24C 109.5
H24B C24 H24C 109.5
C12 Si1 C11 111.99(13)
C12 Si1 C10 109.33(13)
C11 Si1 C10 110.32(14)
C12 Si1 C7 109.92(12)
C11 Si1 C7 107.73(12)
C10 Si1 C7 107.43(13)
C22 Si2 C24 110.07(14)
C22 Si2 C23 110.72(14)
C24 Si2 C23 110.69(13)
C22 Si2 C19 107.38(12)
C24 Si2 C19 108.82(12)
C23 Si2 C19 109.08(13)
C4 I1 C1 91.99(10)
C4 I1 Cl1 86.16(7)
C1 I1 Cl1 178.14(7)
C16 I2 C13 93.31(10)
C16 I2 Cl2 86.01(7)
C13 I2 Cl2 178.78(7)

loop_
_geom_bond_atom_site_label_1
_geom_bond_atom_site_label_2
_geom_bond_distance
C1 F1 1.334(3)
C1 F2 1.343(3)
C1 C2 1.525(4)
C1 I1 2.257(3)
C2 F3 1.340(3)
C2 F4 1.341(3)
C2 C3 1.546(4)
C3 F7 1.303(4)
C3 F5 1.313(4)
C3 F6 1.316(3)
C4 C5 1.376(4)
C4 C9 1.381(4)
C4 I1 2.113(3)
C5 C6 1.383(4)
C5 H5 0.9500
C6 C7 1.403(4)
C6 H6 0.9500
C7 C8 1.401(4)
C7 Si1 1.893(3)
C8 C9 1.385(4)
C8 H8 0.9500
C9 H9 0.9500
C10 Si1 1.861(3)
C10 H10A 0.9800
C10 H10B 0.9800
C10 H10C 0.9800
C11 Si1 1.859(3)
C11 H11A 0.9800
C11 H11B 0.9800
C11 H11C 0.9800
C12 Si1 1.859(3)
C12 H12A 0.9800
C12 H12B 0.9800
C12 H12C 0.9800
C13 F9 1.335(3)
C13 F8 1.341(3)
C13 C14 1.534(4)
C13 I2 2.247(3)
C14 F11 1.334(4)
C14 F10 1.334(4)
C14 C15 1.540(5)
C15 F12 1.290(4)
C15 F13 1.300(4)
C15 F14 1.304(4)
C16 C17 1.381(4)
C16 C21 1.384(4)
C16 I2 2.111(3)
C17 C18 1.387(4)
C17 H17 0.9500
C18 C19 1.398(4)
C18 H18 0.9500
C19 C20 1.400(4)
C19 Si2 1.896(3)
C20 C21 1.388(4)
C20 H20 0.9500
C21 H21 0.9500
C22 Si2 1.857(3)
C22 H22A 0.9800
C22 H22B 0.9800
C22 H22C 0.9800
C23 Si2 1.870(3)
C23 H23A 0.9800
C23 H23B 0.9800
C23 H23C 0.9800
C24 Si2 1.860(3)
C24 H24A 0.9800
C24 H24B 0.9800
C24 H24C 0.9800
Cl1 I1 2.7546(7)
Cl2 I2 2.7826(7)
